data_1556887
loop_
_publ_author_name
'Li, Zhenyou'
'Fuhr, Olaf'
'Fichtner, Maximilian'
'Zhao-Karger, Zhirong'

_publ_section_title
;
 Towards stable and efficient electrolytes for room-temperature
 rechargeable calcium batteries
;
_journal_issue 12
_journal_name_full 'Energy &amp; Environmental Science'
_journal_page_first 3496
_journal_paper_doi 10.1039/C9EE01699F
_journal_volume 12
_journal_year 2019
_chemical_formula_moiety 'C16 H40 Ca O8, 2(C12 H4 B F24 O4)'
_chemical_formula_sum 'C40 H48 B2 Ca F48 O16'
_chemical_formula_weight 1758.48
_space_group_crystal_system tetragonal
_space_group_IT_number 88
_space_group_name_Hall '-I 4ad'
_space_group_name_H-M_alt 'I 41/a :2'
_atom_sites_solution_hydrogens geom
_atom_sites_solution_primary direct
_audit_creation_date 2018-02-01
_audit_creation_method
;
Olex2 1.2
(compiled 2017.08.10 svn.r3458 for OlexSys, GUI svn.r5381)
;
_audit_update_record
;
2019-03-11 deposited with the CCDC.	2019-08-01 downloaded from the CCDC.
;
_cell_angle_alpha 90
_cell_angle_beta 90
_cell_angle_gamma 90
_cell_formula_units_Z 8
_cell_length_a 19.5970(6)
_cell_length_b 19.5970(6)
_cell_length_c 36.7108(15)
_cell_measurement_reflns_used 44619
_cell_measurement_temperature 180.15
_cell_measurement_theta_max 27.03
_cell_measurement_theta_min 2.21
_cell_volume 14098.5(8)
_computing_molecular_graphics 'Olex2 (Dolomanov et al., 2009)'
_computing_publication_material 'Olex2 (Dolomanov et al., 2009)'
_computing_structure_refinement 'ShelXL (Sheldrick, 2015)'
_computing_structure_solution 'ShelXS (Sheldrick, 2008)'
_diffrn_ambient_temperature 180.15
_diffrn_detector 'image plate (34 cm diameter)'
_diffrn_detector_area_resol_mean 6.67
_diffrn_detector_type STOE
_diffrn_measured_fraction_theta_full 0.996
_diffrn_measured_fraction_theta_max 0.997
_diffrn_measurement_device '2-circle goniometer'
_diffrn_measurement_device_type 'Stoe IPDS2T'
_diffrn_measurement_method 'rotation method'
_diffrn_radiation_collimation '0.5 mm diameter, monocapillary'
_diffrn_radiation_monochromator 'plane graphite'
_diffrn_radiation_probe x-ray
_diffrn_radiation_type MoK\a
_diffrn_radiation_wavelength 0.71073
_diffrn_reflns_av_R_equivalents 0.0475
_diffrn_reflns_av_unetI/netI 0.0258
_diffrn_reflns_Laue_measured_fraction_full 0.996
_diffrn_reflns_Laue_measured_fraction_max 0.997
_diffrn_reflns_limit_h_max 24
_diffrn_reflns_limit_h_min -24
_diffrn_reflns_limit_k_max 24
_diffrn_reflns_limit_k_min -24
_diffrn_reflns_limit_l_max 45
_diffrn_reflns_limit_l_min -45
_diffrn_reflns_number 49131
_diffrn_reflns_point_group_measured_fraction_full 0.996
_diffrn_reflns_point_group_measured_fraction_max 0.997
_diffrn_reflns_theta_full 25.242
_diffrn_reflns_theta_max 25.993
_diffrn_reflns_theta_min 2.356
_diffrn_source 'sealed X-ray tube, 12 x 0.4 mm long-fine focus'
_diffrn_source_current 40
_diffrn_source_power 2.000
_diffrn_source_target Mo
_diffrn_source_type 'sealed X-ray tube'
_diffrn_source_voltage 50
_exptl_absorpt_coefficient_mu 0.272
_exptl_absorpt_correction_T_max 0.9782
_exptl_absorpt_correction_T_min 0.8838
_exptl_absorpt_correction_type integration
_exptl_absorpt_process_details 'STOE Xred and LANA'
_exptl_crystal_colour colourless
_exptl_crystal_colour_primary colourless
_exptl_crystal_density_diffrn 1.657
_exptl_crystal_description block
_exptl_crystal_F_000 7024
_exptl_crystal_size_max 0.38
_exptl_crystal_size_mid 0.27
_exptl_crystal_size_min 0.15
_refine_diff_density_max 1.283
_refine_diff_density_min -0.735
_refine_diff_density_rms 0.091
_refine_ls_extinction_coef 0.0023(5)
_refine_ls_extinction_expression Fc^*^=kFc[1+0.001xFc^2^\l^3^/sin(2\q)]^-1/4^
_refine_ls_extinction_method 'SHELXL-2014/7 (Sheldrick 2014'
_refine_ls_goodness_of_fit_ref 1.224
_refine_ls_hydrogen_treatment constr
_refine_ls_matrix_type full
_refine_ls_number_parameters 473
_refine_ls_number_reflns 6908
_refine_ls_number_restraints 89
_refine_ls_restrained_S_all 1.245
_refine_ls_R_factor_all 0.1065
_refine_ls_R_factor_gt 0.0898
_refine_ls_shift/su_max 0.001
_refine_ls_shift/su_mean 0.000
_refine_ls_structure_factor_coef Fsqd
_refine_ls_weighting_details 'w=1/[\s^2^(Fo^2^)+(0.1750P)^2^] where P=(Fo^2^+2Fc^2^)/3'
_refine_ls_weighting_scheme calc
_refine_ls_wR_factor_gt 0.2536
_refine_ls_wR_factor_ref 0.2684
_reflns_Friedel_coverage 0.000
_reflns_number_gt 5297
_reflns_number_total 6908
_reflns_threshold_expression 'I > 2\s(I)'
_cod_data_source_file c9ee01699f2.cif
_cod_data_source_block zz2018-1ca
_cod_original_cell_volume 14098.5(10)
_cod_original_sg_symbol_H-M 'I 41/a'
_cod_database_code 1556887
_shelx_shelxl_version_number 2014/7
_shelx_space_group_comment
;
The symmetry employed for this shelxl refinement is uniquely defined
by the following loop, which should always be used as a source of
symmetry information in preference to the above space-group names.
They are only intended as comments.
;
_shelx_estimated_absorpt_t_max 0.960
_shelx_estimated_absorpt_t_min 0.904
_olex2_refinement_description
;
1. Twinned data refinement
 Scales: 0.510(3)
 0.490(3)
2. Fixed Uiso
 At 1.2 times of:
  All C(H) groups, All C(H,H) groups
 At 1.5 times of:
  All C(H,H,H) groups
3. Restrained distances
 O4_$1-O4
 2.65 with sigma of 0.02
 O4-C7
 1.43 with sigma of 0.02
 O4-C8
 1.43 with sigma of 0.02
 Ca1-C8
 3.3 with sigma of 0.02
 C8-C8_$1
 1.54 with sigma of 0.02
4. Uiso/Uaniso restraints and constraints
C4 \\sim O2 \\sim C3 \\sim C2 \\sim O1 \\sim C1: within 1.7A with sigma of 0.04
and sigma for terminal atoms of 0.08
Uanis(C8) \\sim Ueq, Uanis(O4) \\sim Ueq, Uanis(C7) \\sim Ueq: with sigma of
0.03 and sigma for terminal atoms of 0.04
Uanis(C4) \\sim Ueq, Uanis(C1) \\sim Ueq, Uanis(C16) \\sim Ueq, Uanis(F15)
\\sim Ueq, Uanis(F14) \\sim Ueq, Uanis(F13) \\sim Ueq: with sigma of 0.06 and
sigma for terminal atoms of 0.12
Uanis(C7) = Uanis(O4) = Uanis(C8)
5.a Ternary CH refined with riding coordinates:
 C9(H9), C12(H12), C15(H15), C18(H18)
5.b Secondary CH2 refined with riding coordinates:
 C2(H2A,H2B), C3(H3A,H3B), C6(H6A,H6B), C8(H8A,H8B)
5.c Me refined with riding coordinates:
 C1(H1A,H1B,H1C), C4(H4A,H4B,H4C), C5(H5A,H5B,H5C), C7(H7A,H7B,H7C)
;
_olex2_submission_special_instructions 'No special instructions were received'

loop_
_space_group_symop_operation_xyz
'x, y, z'
'-y+3/4, x+1/4, z+1/4'
'-x, -y+1/2, z'
'y+1/4, -x+1/4, z+1/4'
'x+1/2, y+1/2, z+1/2'
'-y+5/4, x+3/4, z+3/4'
'-x+1/2, -y+1, z+1/2'
'y+3/4, -x+3/4, z+3/4'
'-x, -y, -z'
'y-3/4, -x-1/4, -z-1/4'
'x, y-1/2, -z'
'-y-1/4, x-1/4, -z-1/4'
'-x+1/2, -y+1/2, -z+1/2'
'y-1/4, -x+1/4, -z+1/4'
'x+1/2, y, -z+1/2'
'-y+1/4, x+1/4, -z+1/4'

loop_
_atom_site_label
_atom_site_type_symbol
_atom_site_fract_x
_atom_site_fract_y
_atom_site_fract_z
_atom_site_U_iso_or_equiv
_atom_site_adp_type
_atom_site_occupancy
_atom_site_site_symmetry_order
_atom_site_calc_flag
_atom_site_refinement_flags_posn
_atom_site_refinement_flags_adp
_atom_site_refinement_flags_occupancy
Ca1 Ca 0.0000 0.7500 0.12008(3) 0.0418(3) Uani 1 2 d DS T P
O1 O 0.1213(3) 0.7196(3) 0.10888(18) 0.1050(19) Uani 1 1 d . U .
O2 O 0.0339(4) 0.6301(4) 0.1348(3) 0.129(2) Uani 1 1 d . U .
C1 C 0.1605(9) 0.7604(8) 0.0848(5) 0.240(11) Uani 1 1 d . U .
H1A H 0.1387 0.8052 0.0820 0.360 Uiso 1 1 calc R . .
H1B H 0.2065 0.7664 0.0947 0.360 Uiso 1 1 calc R . .
H1C H 0.1633 0.7380 0.0610 0.360 Uiso 1 1 calc R . .
C2 C 0.1469(5) 0.6552(6) 0.1149(3) 0.118(3) Uani 1 1 d . U .
H2A H 0.1944 0.6587 0.1240 0.141 Uiso 1 1 calc R . .
H2B H 0.1477 0.6294 0.0918 0.141 Uiso 1 1 calc R . .
C3 C 0.1074(6) 0.6207(6) 0.1401(5) 0.147(5) Uani 1 1 d . U .
H3A H 0.1198 0.6366 0.1649 0.176 Uiso 1 1 calc R . .
H3B H 0.1181 0.5714 0.1387 0.176 Uiso 1 1 calc R . .
C4 C -0.0175(8) 0.5795(4) 0.1462(5) 0.222(10) Uani 1 1 d . U .
H4A H -0.0632 0.5963 0.1400 0.333 Uiso 1 1 calc R . .
H4B H -0.0092 0.5363 0.1336 0.333 Uiso 1 1 calc R . .
H4C H -0.0144 0.5723 0.1726 0.333 Uiso 1 1 calc R . .
O3 O 0.0589(3) 0.7822(3) 0.17680(12) 0.0859(15) Uani 1 1 d . . .
C5 C 0.1275(4) 0.8060(5) 0.1800(3) 0.111(3) Uani 1 1 d . . .
H5A H 0.1423 0.8252 0.1567 0.167 Uiso 1 1 calc R . .
H5B H 0.1298 0.8412 0.1989 0.167 Uiso 1 1 calc R . .
H5C H 0.1573 0.7678 0.1867 0.167 Uiso 1 1 calc R . .
C6 C 0.0357(8) 0.7548(6) 0.2087(2) 0.160(7) Uani 1 1 d . . .
H6A H 0.0482 0.7854 0.2290 0.193 Uiso 1 1 calc R . .
H6B H 0.0583 0.7103 0.2128 0.193 Uiso 1 1 calc R . .
O4 O -0.0401(6) 0.6976(5) 0.0665(3) 0.281(6) Uani 1 1 d D U .
C7 C -0.0445(12) 0.6221(9) 0.0605(5) 0.281(6) Uani 1 1 d D U .
H7A H -0.0706 0.6011 0.0803 0.422 Uiso 1 1 calc R . .
H7B H -0.0672 0.6130 0.0372 0.422 Uiso 1 1 calc R . .
H7C H 0.0016 0.6027 0.0600 0.422 Uiso 1 1 calc R . .
C8 C 0.0018(10) 0.7095(5) 0.0319(3) 0.281(6) Uani 1 1 d D U .
H8A H -0.0200 0.6894 0.0101 0.338 Uiso 1 1 calc R . .
H8B H 0.0492 0.6925 0.0342 0.338 Uiso 1 1 calc R . .
F1 F 0.4007(2) 0.4968(3) 0.29398(16) 0.1087(16) Uani 1 1 d . . .
F2 F 0.4173(2) 0.3988(3) 0.27099(12) 0.1016(14) Uani 1 1 d . . .
F3 F 0.4037(3) 0.4106(4) 0.32828(12) 0.126(2) Uani 1 1 d . . .
F4 F 0.3051(4) 0.3108(2) 0.27331(13) 0.1180(19) Uani 1 1 d . . .
F5 F 0.2924(4) 0.3310(3) 0.33027(13) 0.131(2) Uani 1 1 d . . .
F6 F 0.2131(3) 0.3518(3) 0.29190(18) 0.129(2) Uani 1 1 d . . .
F7 F 0.2697(3) 0.5790(2) 0.34053(11) 0.0933(12) Uani 1 1 d . . .
F8 F 0.1687(3) 0.5508(2) 0.35632(11) 0.1056(16) Uani 1 1 d . . .
F9 F 0.1933(3) 0.6556(2) 0.34748(14) 0.1168(18) Uani 1 1 d . . .
F10 F 0.0703(2) 0.5521(3) 0.30325(18) 0.1167(18) Uani 1 1 d . . .
F11 F 0.0888(3) 0.6589(3) 0.2976(2) 0.132(2) Uani 1 1 d . . .
F12 F 0.0993(2) 0.5950(3) 0.25070(17) 0.1203(19) Uani 1 1 d . . .
F13 F 0.0942(4) 0.4319(5) 0.24853(18) 0.168(4) Uani 1 1 d . U .
F14 F 0.0730(3) 0.4707(7) 0.1940(3) 0.204(5) Uani 1 1 d . U .
F15 F 0.0898(4) 0.3627(5) 0.2038(2) 0.190(4) Uani 1 1 d . U .
F16 F 0.1927(4) 0.3602(3) 0.15660(15) 0.143(2) Uani 1 1 d . . .
F17 F 0.1779(4) 0.4674(3) 0.14509(12) 0.128(2) Uani 1 1 d . . .
F18 F 0.2721(3) 0.4352(3) 0.16460(13) 0.1062(15) Uani 1 1 d . . .
F19 F 0.2230(2) 0.6704(3) 0.21033(14) 0.0980(13) Uani 1 1 d . . .
F20 F 0.3047(3) 0.6862(2) 0.17234(11) 0.1004(14) Uani 1 1 d . . .
F21 F 0.3184(2) 0.7073(2) 0.22879(11) 0.0880(11) Uani 1 1 d . . .
F22 F 0.4118(2) 0.6034(3) 0.17741(13) 0.1135(18) Uani 1 1 d . . .
F23 F 0.42161(18) 0.6121(2) 0.23488(12) 0.0889(12) Uani 1 1 d . . .
F24 F 0.4040(2) 0.5148(3) 0.21076(16) 0.1102(17) Uani 1 1 d . . .
O5 O 0.28681(18) 0.44815(18) 0.25731(8) 0.0532(8) Uani 1 1 d . . .
O6 O 0.20515(17) 0.52156(18) 0.28419(9) 0.0524(8) Uani 1 1 d . . .
O7 O 0.20617(18) 0.4994(2) 0.21821(10) 0.0630(10) Uani 1 1 d . . .
O8 O 0.28872(16) 0.57103(18) 0.24620(8) 0.0485(7) Uani 1 1 d . . .
C9 C 0.3055(3) 0.4271(3) 0.29141(14) 0.0659(15) Uani 1 1 d . . .
H9 H 0.2831 0.4570 0.3099 0.079 Uiso 1 1 calc R . .
C10 C 0.3813(4) 0.4311(4) 0.29605(17) 0.0749(17) Uani 1 1 d . . .
C11 C 0.2822(5) 0.3543(4) 0.2971(2) 0.092(2) Uani 1 1 d . . .
C12 C 0.1852(3) 0.5859(3) 0.29511(16) 0.0570(13) Uani 1 1 d . . .
H12 H 0.2125 0.6200 0.2811 0.068 Uiso 1 1 calc R . .
C13 C 0.2026(4) 0.5936(3) 0.33483(17) 0.0756(17) Uani 1 1 d . . .
C14 C 0.1106(3) 0.5982(4) 0.2871(3) 0.088(2) Uani 1 1 d . . .
C15 C 0.1856(4) 0.4353(4) 0.20799(17) 0.0807(19) Uani 1 1 d . . .
H15 H 0.2067 0.4001 0.2242 0.097 Uiso 1 1 calc R . .
C16 C 0.1053(8) 0.4336(11) 0.2117(4) 0.205(10) Uani 1 1 d . U .
C17 C 0.2103(6) 0.4253(5) 0.16748(19) 0.102(3) Uani 1 1 d . . .
C18 C 0.3119(3) 0.5908(3) 0.21193(13) 0.0530(12) Uani 1 1 d . . .
H18 H 0.2890 0.5618 0.1932 0.064 Uiso 1 1 calc R . .
C19 C 0.2914(3) 0.6633(3) 0.20579(16) 0.0662(14) Uani 1 1 d . . .
C20 C 0.3885(3) 0.5801(4) 0.20899(16) 0.0710(16) Uani 1 1 d . . .
B1 B 0.2465(3) 0.5109(3) 0.25175(13) 0.0465(10) Uani 1 1 d . . .

loop_
_atom_site_aniso_label
_atom_site_aniso_U_11
_atom_site_aniso_U_22
_atom_site_aniso_U_33
_atom_site_aniso_U_23
_atom_site_aniso_U_13
_atom_site_aniso_U_12
Ca1 0.0384(6) 0.0508(7) 0.0361(5) 0.000 0.000 -0.0003(5)
O1 0.083(3) 0.116(4) 0.115(4) 0.001(3) 0.035(3) 0.033(3)
O2 0.102(4) 0.089(4) 0.197(8) 0.002(4) 0.000(5) 0.004(3)
C1 0.236(16) 0.141(11) 0.34(2) -0.017(13) 0.238(18) -0.003(11)
C2 0.078(5) 0.134(8) 0.141(8) -0.009(6) 0.000(5) 0.046(5)
C3 0.119(8) 0.092(6) 0.230(13) 0.018(8) -0.039(9) 0.047(6)
C4 0.219(14) 0.055(4) 0.39(2) 0.080(8) 0.188(15) 0.039(6)
O3 0.105(3) 0.093(3) 0.059(2) 0.002(2) -0.034(2) -0.029(3)
C5 0.096(5) 0.104(6) 0.133(7) -0.019(5) -0.065(5) -0.015(4)
C6 0.275(17) 0.147(9) 0.059(4) 0.020(5) -0.060(6) -0.117(11)
O4 0.264(10) 0.330(11) 0.250(9) -0.219(9) -0.112(8) 0.083(9)
C7 0.264(10) 0.330(11) 0.250(9) -0.219(9) -0.112(8) 0.083(9)
C8 0.264(10) 0.330(11) 0.250(9) -0.219(9) -0.112(8) 0.083(9)
F1 0.084(3) 0.112(4) 0.129(4) -0.024(3) -0.034(3) -0.015(2)
F2 0.078(3) 0.136(4) 0.091(3) -0.020(3) 0.008(2) 0.021(3)
F3 0.128(4) 0.176(6) 0.074(3) 0.004(3) -0.033(3) 0.054(4)
F4 0.188(6) 0.070(2) 0.097(3) -0.020(2) 0.031(3) -0.004(3)
F5 0.229(7) 0.090(3) 0.074(3) 0.024(2) 0.013(3) 0.023(4)
F6 0.126(5) 0.108(4) 0.152(5) 0.045(3) 0.028(4) -0.030(3)
F7 0.103(3) 0.106(3) 0.071(2) -0.011(2) -0.008(2) -0.030(2)
F8 0.152(4) 0.095(3) 0.070(2) 0.001(2) 0.044(3) -0.032(3)
F9 0.184(5) 0.066(2) 0.100(3) -0.020(2) 0.042(3) 0.002(3)
F10 0.065(2) 0.106(3) 0.180(5) 0.032(3) 0.035(3) -0.011(2)
F11 0.084(3) 0.094(3) 0.217(7) 0.012(4) 0.039(4) 0.030(2)
F12 0.069(3) 0.162(5) 0.130(4) 0.043(4) -0.020(3) 0.018(3)
F13 0.144(5) 0.236(8) 0.124(4) -0.045(5) 0.039(4) -0.126(6)
F14 0.066(3) 0.352(16) 0.195(8) -0.011(9) -0.043(4) -0.004(6)
F15 0.172(7) 0.216(9) 0.182(6) -0.067(6) 0.013(6) -0.134(7)
F16 0.209(7) 0.118(4) 0.101(3) -0.045(3) -0.037(4) -0.035(4)
F17 0.172(5) 0.154(5) 0.060(2) 0.002(3) -0.035(3) 0.014(4)
F18 0.118(4) 0.118(4) 0.082(3) -0.019(2) 0.023(3) -0.013(3)
F19 0.077(2) 0.103(3) 0.114(3) 0.032(3) 0.003(2) 0.019(2)
F20 0.139(4) 0.097(3) 0.065(2) 0.024(2) 0.008(2) -0.014(3)
F21 0.111(3) 0.068(2) 0.085(2) -0.0136(19) -0.015(2) -0.006(2)
F22 0.081(3) 0.174(5) 0.085(3) 0.015(3) 0.040(2) -0.024(3)
F23 0.0479(18) 0.117(3) 0.102(3) -0.012(2) 0.0029(18) -0.0069(18)
F24 0.093(3) 0.096(3) 0.142(4) -0.017(3) 0.051(3) 0.031(3)
O5 0.0572(19) 0.065(2) 0.0377(15) -0.0097(14) -0.0014(13) 0.0004(16)
O6 0.0493(17) 0.0556(18) 0.0523(17) 0.0039(14) 0.0063(14) -0.0040(14)
O7 0.0532(19) 0.086(3) 0.0496(18) -0.0015(17) -0.0117(15) -0.0186(18)
O8 0.0441(16) 0.0626(18) 0.0387(15) -0.0053(13) 0.0021(12) -0.0041(14)
C9 0.078(4) 0.071(3) 0.048(3) -0.005(2) 0.008(3) 0.010(3)
C10 0.082(4) 0.083(4) 0.060(3) -0.009(3) -0.010(3) 0.013(3)
C11 0.121(7) 0.073(4) 0.081(5) 0.011(3) 0.020(4) 0.018(4)
C12 0.050(3) 0.052(3) 0.069(3) 0.004(2) 0.017(2) -0.004(2)
C13 0.095(5) 0.073(4) 0.059(3) -0.009(3) 0.024(3) -0.009(3)
C14 0.055(3) 0.072(4) 0.138(7) 0.028(4) 0.025(4) 0.004(3)
C15 0.090(5) 0.095(5) 0.058(3) -0.002(3) -0.019(3) -0.041(4)
C16 0.151(12) 0.30(2) 0.160(12) -0.111(14) 0.022(10) -0.165(15)
C17 0.138(8) 0.109(6) 0.058(4) -0.007(4) -0.033(4) -0.006(5)
C18 0.054(3) 0.065(3) 0.040(2) -0.002(2) 0.0037(19) -0.011(2)
C19 0.062(3) 0.075(4) 0.062(3) 0.001(3) -0.004(2) 0.004(3)
C20 0.056(3) 0.100(5) 0.058(3) -0.007(3) 0.016(2) -0.013(3)
B1 0.045(2) 0.057(3) 0.037(2) -0.002(2) -0.0025(17) -0.007(2)

loop_
_atom_type_symbol
_atom_type_description
_atom_type_scat_dispersion_real
_atom_type_scat_dispersion_imag
_atom_type_scat_source
C C 0.0033 0.0016 'International Tables Vol C Tables 4.2.6.8 and 6.1.1.4'
H H 0.0000 0.0000 'International Tables Vol C Tables 4.2.6.8 and 6.1.1.4'
B B 0.0013 0.0007 'International Tables Vol C Tables 4.2.6.8 and 6.1.1.4'
Ca Ca 0.2262 0.3064 'International Tables Vol C Tables 4.2.6.8 and 6.1.1.4'
F F 0.0171 0.0103 'International Tables Vol C Tables 4.2.6.8 and 6.1.1.4'
O O 0.0106 0.0060 'International Tables Vol C Tables 4.2.6.8 and 6.1.1.4'

loop_
_exptl_crystal_face_index_h
_exptl_crystal_face_index_k
_exptl_crystal_face_index_l
_exptl_crystal_face_perp_dist
0 0 8 0.0663
-1 1 -8 0.0761
-1 -3 -8 0.1332
3 0 8 0.1144
2 2 8 0.1458
1 -1 -8 0.1207
-5 6 -8 0.1801

loop_
_geom_angle_atom_site_label_1
_geom_angle_atom_site_label_2
_geom_angle_atom_site_label_3
_geom_angle
_geom_angle_site_symmetry_1
_geom_angle_site_symmetry_3
O1 Ca1 O1 161.0(3) . 3_565
O1 Ca1 O2 63.7(2) 3_565 3_565
O1 Ca1 O2 63.7(2) . .
O1 Ca1 O2 121.0(2) 3_565 .
O1 Ca1 O2 121.0(2) . 3_565
O2 Ca1 O2 155.0(4) . 3_565
O3 Ca1 O1 121.8(2) 3_565 .
O3 Ca1 O1 75.7(2) 3_565 3_565
O3 Ca1 O1 75.7(2) . .
O3 Ca1 O1 121.8(2) . 3_565
O3 Ca1 O2 86.1(2) 3_565 3_565
O3 Ca1 O2 72.6(2) . 3_565
O3 Ca1 O2 72.6(2) 3_565 .
O3 Ca1 O2 86.1(2) . .
O3 Ca1 O3 64.5(2) . 3_565
O4 Ca1 O1 69.3(4) . 3_565
O4 Ca1 O1 69.3(4) 3_565 .
O4 Ca1 O1 94.4(3) . .
O4 Ca1 O1 94.4(3) 3_565 3_565
O4 Ca1 O2 82.0(4) 3_565 3_565
O4 Ca1 O2 120.1(4) 3_565 .
O4 Ca1 O2 120.1(4) . 3_565
O4 Ca1 O2 82.0(4) . .
O4 Ca1 O3 167.1(4) 3_565 3_565
O4 Ca1 O3 116.0(3) . 3_565
O4 Ca1 O3 116.0(3) 3_565 .
O4 Ca1 O3 167.1(4) . .
O4 Ca1 O4 66.6(5) . 3_565
C1 O1 Ca1 119.0(8) . .
C2 O1 Ca1 122.9(6) . .
C2 O1 C1 114.9(8) . .
C3 O2 Ca1 114.1(6) . .
C3 O2 C4 123.4(9) . .
C4 O2 Ca1 120.8(6) . .
O1 C2 C3 110.6(8) . .
C2 C3 O2 113.6(10) . .
C5 O3 Ca1 126.5(5) . .
C6 O3 Ca1 117.9(4) . .
C6 O3 C5 111.8(7) . .
O3 C6 C6 112.5(9) . 3_565
C7 O4 Ca1 124.9(10) . .
C7 O4 C8 93.3(12) . .
C8 O4 Ca1 116.6(7) . .
O4 C8 C8 97.3(10) . 3_565
C9 O5 B1 121.5(4) . .
C12 O6 B1 121.8(4) . .
C15 O7 B1 121.5(5) . .
C18 O8 B1 122.5(4) . .
O5 C9 C10 110.8(5) . .
O5 C9 C11 109.3(6) . .
C10 C9 C11 109.6(6) . .
F1 C10 C9 109.0(6) . .
F2 C10 F1 105.6(7) . .
F2 C10 F3 107.3(6) . .
F2 C10 C9 115.2(5) . .
F3 C10 F1 104.4(6) . .
F3 C10 C9 114.5(6) . .
F4 C11 F5 110.0(7) . .
F4 C11 F6 103.0(8) . .
F4 C11 C9 114.9(6) . .
F5 C11 F6 105.5(7) . .
F5 C11 C9 114.1(7) . .
F6 C11 C9 108.2(6) . .
O6 C12 C13 108.0(5) . .
O6 C12 C14 111.3(5) . .
C13 C12 C14 113.1(6) . .
F7 C13 C12 110.2(5) . .
F8 C13 F7 105.0(6) . .
F8 C13 C12 113.5(6) . .
F9 C13 F7 105.9(6) . .
F9 C13 F8 107.7(5) . .
F9 C13 C12 113.9(6) . .
F10 C14 F12 108.1(7) . .
F10 C14 C12 112.0(6) . .
F11 C14 F10 106.8(6) . .
F11 C14 F12 106.1(7) . .
F11 C14 C12 113.5(7) . .
F12 C14 C12 110.0(6) . .
O7 C15 C16 106.8(9) . .
O7 C15 C17 106.3(6) . .
C17 C15 C16 112.6(8) . .
F13 C16 F15 98.1(14) . .
F13 C16 C15 104.1(12) . .
F14 C16 F13 118.7(19) . .
F14 C16 F15 111.9(11) . .
F14 C16 C15 118.7(14) . .
F15 C16 C15 102.2(16) . .
F16 C17 C15 108.1(8) . .
F17 C17 F16 106.0(6) . .
F17 C17 C15 111.1(8) . .
F18 C17 F16 111.4(9) . .
F18 C17 F17 108.7(9) . .
F18 C17 C15 111.4(6) . .
O8 C18 C19 108.3(4) . .
O8 C18 C20 110.4(4) . .
C19 C18 C20 112.8(5) . .
F19 C19 C18 110.2(5) . .
F20 C19 F19 105.8(5) . .
F20 C19 C18 114.0(5) . .
F21 C19 F19 104.5(5) . .
F21 C19 F20 107.0(5) . .
F21 C19 C18 114.7(5) . .
F22 C20 C18 110.7(6) . .
F23 C20 F22 107.3(5) . .
F23 C20 F24 108.4(6) . .
F23 C20 C18 111.8(5) . .
F24 C20 F22 107.4(6) . .
F24 C20 C18 111.1(5) . .
O5 B1 O7 106.0(4) . .
O6 B1 O5 107.7(4) . .
O6 B1 O7 113.9(4) . .
O8 B1 O5 112.9(4) . .
O8 B1 O6 108.3(4) . .
O8 B1 O7 108.1(4) . .

loop_
_geom_bond_atom_site_label_1
_geom_bond_atom_site_label_2
_geom_bond_distance
_geom_bond_site_symmetry_2
Ca1 O1 2.485(5) .
Ca1 O1 2.485(5) 3_565
Ca1 O2 2.501(7) 3_565
Ca1 O2 2.500(7) .
Ca1 O3 2.463(4) 3_565
Ca1 O3 2.463(4) .
Ca1 O4 2.354(8) .
Ca1 O4 2.354(8) 3_565
O1 C1 1.420(14) .
O1 C2 1.376(12) .
O2 C3 1.466(13) .
O2 C4 1.474(13) .
C2 C3 1.382(17) .
O3 C5 1.428(9) .
O3 C6 1.364(10) .
C6 C6 1.41(3) 3_565
O4 C7 1.500(15) .
O4 C8 1.532(15) .
C8 C8 1.587(18) 3_565
F1 C10 1.344(9) .
F2 C10 1.322(8) .
F3 C10 1.325(8) .
F4 C11 1.300(9) .
F5 C11 1.315(9) .
F6 C11 1.368(11) .
F7 C13 1.363(9) .
F8 C13 1.329(7) .
F9 C13 1.313(8) .
F10 C14 1.338(8) .
F11 C14 1.320(10) .
F12 C14 1.355(11) .
F13 C16 1.370(16) .
F14 C16 1.16(3) .
F15 C16 1.45(2) .
F16 C17 1.382(10) .
F17 C17 1.326(10) .
F18 C17 1.231(11) .
F19 C19 1.358(8) .
F20 C19 1.333(7) .
F21 C19 1.318(7) .
F22 C20 1.327(7) .
F23 C20 1.311(8) .
F24 C20 1.316(9) .
O5 C9 1.368(7) .
O5 B1 1.475(6) .
O6 C12 1.379(6) .
O6 B1 1.455(6) .
O7 C15 1.372(8) .
O7 B1 1.480(6) .
O8 C18 1.393(6) .
O8 B1 1.455(6) .
C9 C10 1.496(10) .
C9 C11 1.513(10) .
C12 C13 1.505(9) .
C12 C14 1.512(9) .
C15 C16 1.579(17) .
C15 C17 1.576(10) .
C18 C19 1.494(9) .
C18 C20 1.519(8) .

loop_
_twin_individual_id
_twin_individual_mass_fraction_refined
1 0.510(3)
2 0.490(3)
